data_2240872
loop_
_publ_author_name
'Bussey, Katherine A.'
'Cavalier, Annie R.'
'Connell, Jennifer R.'
'Mraz, Margaret E.'
'Oshin, Kayode D.'
'Pintauer, Tomislav'
'Gray, Danielle L.'
'Parkin, Sean'

_publ_section_title
;
 Crystal structure of orthorhombic
 {bis[(pyridin-2-yl)methyl](3,5,5,5-tetrachloropentyl)amine-\k^3^<i>N</i>,<i>N</i>',<i>N</i>''}chloridocopper(II)
 perchlorate
;
_journal_coeditor_code LH5771
_journal_issue 7
_journal_name_full 'Acta Crystallographica Section E'
_journal_page_first 847
_journal_page_last 851
_journal_paper_doi 10.1107/S2056989015011792
_journal_volume 71
_journal_year 2015
_chemical_formula_iupac '[Cu Cl (C17 H19 Cl4 N3)] Cl O4'
_chemical_formula_moiety 'C17 H19 Cl5 Cu N3 +, Cl O4 -'
_chemical_formula_sum 'C17 H19 Cl6 Cu N3 O4'
_chemical_formula_weight 605.59
_chemical_name_systematic
'{Bis[(pyridin-2-yl)methyl](1,1,1,3-tetrachloropentyl)amine-\k^3^<i>N</i>,<i>N</i>',<i>N</i>''}chloridocopper(II) perchlorate'
_space_group_crystal_system orthorhombic
_space_group_IT_number 60
_space_group_name_Hall '-P 2n 2ab'
_space_group_name_H-M_alt 'P b c n'
_symmetry_space_group_name_Hall '-P 2n 2ab'
_symmetry_space_group_name_H-M 'P b c n'
_atom_sites_solution_hydrogens geom
_audit_creation_method SHELXL-2014/7
_cell_angle_alpha 90
_cell_angle_beta 90
_cell_angle_gamma 90
_cell_formula_units_Z 8
_cell_length_a 17.4845(13)
_cell_length_b 10.6593(8)
_cell_length_c 25.1030(18)
_cell_measurement_reflns_used 5135
_cell_measurement_temperature 150(2)
_cell_measurement_theta_max 23.29
_cell_measurement_theta_min 2.24
_cell_volume 4678.5(6)
_computing_cell_refinement
;
SAINT (Bruker, 2014)
;
_computing_data_collection
;
APEX2 (Bruker, 2014)
;
_computing_data_reduction
;
SAINT, XPREP and SADABS
(Bruker, 2014)
;
_computing_molecular_graphics
;
<i>CrystalMaker</i> (CrystalMaker, 1994)
;
_computing_publication_material
;
publCIF (Westrip, 2010)
;
_computing_structure_refinement
;
SHELXL2014/7 (Sheldrick, 2015)
;
_computing_structure_solution
;
SHELXS2014/7 (Sheldrick, 2008)
;
_diffrn_ambient_temperature 150(2)
_diffrn_measured_fraction_theta_full 0.999
_diffrn_measured_fraction_theta_max 0.998
_diffrn_measurement_device 'Bruker SMART APEXII CCD'
_diffrn_measurement_method 'profile data from \f and \w scans'
_diffrn_radiation_monochromator graphite
_diffrn_radiation_source 'fine-focus sealed tube'
_diffrn_radiation_type MoK\a
_diffrn_radiation_wavelength 0.71073
_diffrn_reflns_av_R_equivalents 0.0814
_diffrn_reflns_limit_h_max 23
_diffrn_reflns_limit_h_min -23
_diffrn_reflns_limit_k_max 14
_diffrn_reflns_limit_k_min -14
_diffrn_reflns_limit_l_max 34
_diffrn_reflns_limit_l_min -34
_diffrn_reflns_number 51373
_diffrn_reflns_theta_full 25.000
_diffrn_reflns_theta_max 29.175
_diffrn_reflns_theta_min 1.997
_exptl_absorpt_coefficient_mu 1.649
_exptl_absorpt_correction_T_max 0.7458
_exptl_absorpt_correction_T_min 0.6381
_exptl_absorpt_correction_type multi-scan
_exptl_absorpt_process_details
;
(SADABS; Bruker, 2014)
;
_exptl_crystal_colour blue
_exptl_crystal_density_diffrn 1.720
_exptl_crystal_density_method 'not measured'
_exptl_crystal_description prism
_exptl_crystal_F_000 2440
_exptl_crystal_size_max 0.716
_exptl_crystal_size_mid 0.312
_exptl_crystal_size_min 0.04
_refine_diff_density_max 0.556
_refine_diff_density_min -0.394
_refine_ls_extinction_method none
_refine_ls_goodness_of_fit_ref 1.028
_refine_ls_hydrogen_treatment constr
_refine_ls_matrix_type full
_refine_ls_number_parameters 437
_refine_ls_number_reflns 6305
_refine_ls_number_restraints 647
_refine_ls_restrained_S_all 1.012
_refine_ls_R_factor_all 0.0865
_refine_ls_R_factor_gt 0.0454
_refine_ls_shift/su_max 0.001
_refine_ls_shift/su_mean 0.000
_refine_ls_structure_factor_coef Fsqd
_refine_ls_weighting_details 'w=1/[\s^2^(Fo^2^)+(0.0376P)^2^+5.7335P] where P=(Fo^2^+2Fc^2^)/3'
_refine_ls_weighting_scheme calc
_refine_ls_wR_factor_gt 0.0933
_refine_ls_wR_factor_ref 0.1078
_reflns_number_gt 4147
_reflns_number_total 6305
_reflns_threshold_expression 'I > 2\s(I)'
_cod_data_source_file lh5771sup1.cf
_cod_data_source_block I
_cod_database_code 2240872
_shelx_space_group_comment
;
The symmetry employed for this shelxl refinement is uniquely defined
by the following loop, which should always be used as a source of
symmetry information in preference to the above space-group names.
They are only intended as comments.
;
_shelx_estimated_absorpt_t_min 0.385
_shelx_estimated_absorpt_t_max 0.937

loop_
_space_group_symop_operation_xyz
'x, y, z'
'-x+1/2, -y+1/2, z+1/2'
'-x, y, -z+1/2'
'x+1/2, -y+1/2, -z'
'-x, -y, -z'
'x-1/2, y-1/2, -z-1/2'
'x, -y, z-1/2'
'-x-1/2, y-1/2, z'

loop_
_atom_site_type_symbol
_atom_site_label
_atom_site_fract_x
_atom_site_fract_y
_atom_site_fract_z
_atom_site_U_iso_or_equiv
_atom_site_adp_type
_atom_site_calc_flag
_atom_site_occupancy
_atom_site_disorder_assembly
_atom_site_disorder_group
Cu Cu1 0.01473(2) 0.91372(4) 0.05612(2) 0.02853(11) Uani d 1 . .
N N1 -0.01787(15) 1.0476(2) 0.10598(10) 0.0314(6) Uani d 1 . .
N N2 0.06695(16) 0.7705(2) 0.02079(10) 0.0307(6) Uani d 1 . .
N N3 0.10728(14) 0.9061(2) 0.10463(10) 0.0255(5) Uani d 1 . .
Cl Cl1 -0.09392(4) 0.90746(8) 0.00802(3) 0.03601(19) Uani d 1 . .
C C1 0.0368(2) 0.6854(3) -0.01322(13) 0.0409(9) Uani d 1 . .
H H1 -0.0161 0.6897 -0.0218 0.049 Uiso calc 1 . .
C C2 0.0808(3) 0.5933(4) -0.03554(15) 0.0499(10) Uani d 1 . .
H H2 0.0586 0.5343 -0.0593 0.060 Uiso calc 1 . .
C C3 0.1574(3) 0.5865(4) -0.02351(16) 0.0535(11) Uani d 1 . .
H H3 0.1884 0.5230 -0.0390 0.064 Uiso calc 1 . .
C C4 0.1888(2) 0.6722(3) 0.01107(15) 0.0439(9) Uani d 1 . .
H H4 0.2418 0.6693 0.0195 0.053 Uiso calc 1 . .
C C5 0.14184(18) 0.7632(3) 0.03345(12) 0.0301(7) Uani d 1 . .
C C6 0.03905(18) 1.0893(3) 0.13719(12) 0.0299(7) Uani d 1 . .
C C7 0.0263(2) 1.1791(3) 0.17579(14) 0.0394(8) Uani d 1 . .
H H7 0.0667 1.2054 0.1984 0.047 Uiso calc 1 . .
C C8 -0.0459(2) 1.2302(3) 0.18115(16) 0.0481(10) Uani d 1 . .
H H8 -0.0554 1.2931 0.2071 0.058 Uiso calc 1 . .
C C9 -0.1039(2) 1.1889(4) 0.14842(17) 0.0495(10) Uani d 1 . .
H H9 -0.1537 1.2238 0.1511 0.059 Uiso calc 1 . .
C C10 -0.0885(2) 1.0960(4) 0.11176(15) 0.0411(9) Uani d 1 . .
H H10 -0.1288 1.0654 0.0900 0.049 Uiso calc 1 . .
C C11 0.11701(18) 1.0358(3) 0.12597(13) 0.0286(7) Uani d 1 . .
H H11A 0.1441 1.0887 0.0996 0.034 Uiso calc 1 . .
H H11B 0.1477 1.0337 0.1591 0.034 Uiso calc 1 . .
C C12 0.17104(17) 0.8613(3) 0.07094(12) 0.0283(7) Uani d 1 . .
H H12A 0.2119 0.8256 0.0936 0.034 Uiso calc 1 . .
H H12B 0.1928 0.9323 0.0505 0.034 Uiso calc 1 . .
C C13 0.08923(19) 0.8171(3) 0.14857(12) 0.0313(7) Uani d 1 . .
H H13A 0.0711 0.7373 0.1328 0.038 Uiso calc 1 . .
H H13B 0.0468 0.8522 0.1700 0.038 Uiso calc 1 . .
C C14 0.1563(2) 0.7886(3) 0.18580(13) 0.0380(8) Uani d 1 . .
H H14A 0.1893 0.8635 0.1894 0.046 Uiso calc 0.839(2) A 1
H H14B 0.1875 0.7192 0.1711 0.046 Uiso calc 0.839(2) A 1
H H14C 0.1674 0.6985 0.1800 0.046 Uiso calc 0.161(2) A 2
H H14D 0.2001 0.8345 0.1702 0.046 Uiso calc 0.161(2) A 2
C C15 0.1234(2) 0.7506(4) 0.24114(14) 0.0278(8) Uani d 0.839(2) A 1
H H15 0.0768 0.6978 0.2358 0.033 Uiso calc 0.839(2) A 1
Cl Cl2 0.09677(7) 0.89437(12) 0.27515(4) 0.0431(3) Uani d 0.839(2) A 1
C C16 0.1823(2) 0.6764(4) 0.27201(14) 0.0298(8) Uani d 0.839(2) A 1
H H16A 0.2273 0.7311 0.2777 0.036 Uiso calc 0.839(2) A 1
H H16B 0.1991 0.6055 0.2494 0.036 Uiso calc 0.839(2) A 1
C C17 0.1586(2) 0.6238(4) 0.32558(16) 0.0352(9) Uani d 0.839(2) A 1
Cl Cl3 0.16533(13) 0.73299(18) 0.37901(7) 0.0524(5) Uani d 0.839(2) A 1
Cl Cl4 0.06429(15) 0.5634(3) 0.32483(14) 0.0415(5) Uani d 0.839(2) A 1
Cl Cl5 0.22215(6) 0.49641(11) 0.34156(5) 0.0460(3) Uani d 0.839(2) A 1
C C15' 0.1645(9) 0.8073(10) 0.2458(4) 0.032(3) Uani d 0.161(2) A 2
H H15' 0.2176 0.7933 0.2592 0.038 Uiso calc 0.161(2) A 2
Cl Cl2' 0.1272(4) 0.9613(6) 0.2612(2) 0.0464(17) Uani d 0.161(2) A 2
C C16' 0.1082(9) 0.7056(12) 0.2629(5) 0.033(3) Uani d 0.161(2) A 2
H H16C 0.0566 0.7432 0.2661 0.040 Uiso calc 0.161(2) A 2
H H16D 0.1058 0.6407 0.2347 0.040 Uiso calc 0.161(2) A 2
C C17' 0.1283(7) 0.6432(11) 0.3150(5) 0.040(3) Uani d 0.161(2) A 2
Cl Cl3' 0.1395(7) 0.7557(10) 0.3665(4) 0.062(3) Uani d 0.161(2) A 2
Cl Cl4' 0.0539(8) 0.5400(16) 0.3321(8) 0.049(3) Uani d 0.161(2) A 2
Cl Cl5' 0.2150(4) 0.5561(6) 0.3065(3) 0.0541(19) Uani d 0.161(2) A 2
Cl Cl6 0.3626(3) 0.9480(5) 0.1331(2) 0.0408(9) Uani d 0.634(17) B 1
O O1 0.4211(4) 1.0019(10) 0.1000(3) 0.065(2) Uani d 0.634(17) B 1
O O2 0.3883(6) 0.9535(10) 0.1871(3) 0.061(2) Uani d 0.634(17) B 1
O O3 0.2938(5) 1.0211(10) 0.1273(5) 0.058(2) Uani d 0.634(17) B 1
O O4 0.3463(6) 0.8219(6) 0.1179(4) 0.052(2) Uani d 0.634(17) B 1
Cl Cl6' 0.3611(9) 0.9340(15) 0.1444(7) 0.051(2) Uani d 0.221(16) C 2
O O1' 0.4122(12) 0.951(2) 0.0995(8) 0.059(4) Uani d 0.221(16) C 2
O O2' 0.4055(14) 0.949(3) 0.1915(8) 0.056(4) Uani d 0.221(16) C 2
O O3' 0.2990(12) 1.022(2) 0.1436(9) 0.051(4) Uani d 0.221(16) C 2
O O4' 0.3301(11) 0.8105(15) 0.1398(10) 0.047(4) Uani d 0.221(16) C 2
Cl Cl6" 0.3552(10) 0.9434(19) 0.1397(7) 0.052(3) Uani d 0.145(7) D 3
O O1" 0.4277(11) 1.007(2) 0.1349(11) 0.061(4) Uani d 0.145(7) D 3
O O2" 0.3490(14) 0.902(2) 0.1936(7) 0.059(4) Uani d 0.145(7) D 3
O O3" 0.2941(15) 1.027(4) 0.1259(16) 0.053(5) Uani d 0.145(7) D 3
O O4" 0.356(2) 0.843(3) 0.1021(10) 0.051(4) Uani d 0.145(7) D 3

loop_
_atom_site_aniso_label
_atom_site_aniso_U_11
_atom_site_aniso_U_22
_atom_site_aniso_U_33
_atom_site_aniso_U_12
_atom_site_aniso_U_13
_atom_site_aniso_U_23
Cu1 0.02551(19) 0.0343(2) 0.02575(19) -0.00116(17) -0.00341(16) 0.00344(17)
N1 0.0324(14) 0.0322(14) 0.0296(14) 0.0024(12) 0.0030(12) 0.0078(11)
N2 0.0373(15) 0.0336(15) 0.0212(13) -0.0058(12) -0.0016(11) -0.0007(11)
N3 0.0282(13) 0.0250(13) 0.0234(12) 0.0014(11) -0.0012(10) -0.0007(10)
Cl1 0.0270(4) 0.0476(5) 0.0334(4) -0.0072(4) -0.0093(3) 0.0132(4)
C1 0.053(2) 0.042(2) 0.0279(17) -0.0150(17) -0.0050(16) -0.0012(15)
C2 0.076(3) 0.043(2) 0.0310(19) -0.006(2) -0.0020(19) -0.0086(17)
C3 0.075(3) 0.046(2) 0.040(2) 0.007(2) 0.006(2) -0.0131(18)
C4 0.047(2) 0.046(2) 0.039(2) 0.0101(18) 0.0055(17) -0.0053(17)
C5 0.0344(17) 0.0332(17) 0.0227(15) -0.0004(14) -0.0009(13) -0.0001(13)
C6 0.0364(17) 0.0248(15) 0.0284(16) 0.0010(14) 0.0046(13) 0.0050(13)
C7 0.053(2) 0.0288(17) 0.0361(19) -0.0016(16) 0.0088(17) 0.0013(15)
C8 0.068(3) 0.0301(19) 0.046(2) 0.0114(18) 0.027(2) 0.0071(17)
C9 0.043(2) 0.047(2) 0.059(3) 0.0165(18) 0.023(2) 0.017(2)
C10 0.0326(18) 0.047(2) 0.044(2) 0.0082(16) 0.0095(15) 0.0172(18)
C11 0.0317(16) 0.0243(15) 0.0297(16) -0.0005(13) -0.0034(13) -0.0013(13)
C12 0.0277(16) 0.0302(16) 0.0268(16) 0.0015(13) -0.0011(13) -0.0007(13)
C13 0.0423(19) 0.0257(16) 0.0258(16) 0.0009(14) -0.0019(14) 0.0022(13)
C14 0.051(2) 0.0356(19) 0.0277(17) 0.0136(16) -0.0045(15) -0.0004(15)
C15 0.030(2) 0.029(2) 0.0240(19) 0.0028(16) -0.0020(16) -0.0036(15)
Cl2 0.0539(7) 0.0435(7) 0.0319(6) 0.0184(6) 0.0005(5) -0.0079(5)
C16 0.0327(19) 0.0306(18) 0.0262(17) 0.0009(16) -0.0005(15) 0.0009(15)
C17 0.038(2) 0.033(2) 0.034(2) 0.0022(18) 0.0023(18) 0.0034(17)
Cl3 0.0836(14) 0.0450(9) 0.0286(8) -0.0038(8) -0.0016(7) -0.0030(6)
Cl4 0.0385(8) 0.0382(11) 0.0478(11) -0.0028(7) 0.0107(7) 0.0139(8)
Cl5 0.0458(6) 0.0461(6) 0.0462(7) 0.0073(5) -0.0033(5) 0.0156(5)
C15' 0.035(5) 0.033(5) 0.027(5) 0.004(5) -0.004(5) -0.006(5)
Cl2' 0.069(4) 0.032(3) 0.038(3) -0.006(3) -0.001(3) -0.002(2)
C16' 0.039(5) 0.033(5) 0.027(5) 0.000(5) 0.001(5) -0.006(5)
C17' 0.046(5) 0.038(5) 0.036(5) 0.002(5) 0.002(5) -0.003(5)
Cl3' 0.082(7) 0.061(5) 0.042(5) -0.008(5) -0.003(4) -0.003(4)
Cl4' 0.054(6) 0.043(6) 0.050(6) -0.009(4) 0.012(4) 0.019(4)
Cl5' 0.052(3) 0.054(4) 0.057(4) 0.011(3) -0.010(3) 0.011(3)
Cl6 0.0335(13) 0.0350(13) 0.0539(17) 0.0105(10) -0.0121(11) -0.0163(11)
O1 0.047(3) 0.068(5) 0.079(4) -0.007(3) -0.008(3) -0.002(4)
O2 0.052(5) 0.073(4) 0.058(3) 0.013(3) -0.031(3) -0.026(3)
O3 0.039(3) 0.039(3) 0.095(5) 0.013(3) -0.028(3) -0.029(3)
O4 0.054(4) 0.031(3) 0.070(5) 0.010(3) -0.020(4) -0.018(3)
Cl6' 0.037(3) 0.040(3) 0.075(4) 0.009(3) -0.021(3) -0.015(3)
O1' 0.047(6) 0.058(7) 0.073(6) -0.001(6) 0.007(6) -0.002(6)
O2' 0.042(7) 0.063(7) 0.064(7) 0.007(6) -0.023(6) -0.018(6)
O3' 0.040(6) 0.042(6) 0.069(8) 0.013(5) -0.032(6) -0.025(6)
O4' 0.036(6) 0.034(6) 0.071(7) 0.002(5) -0.015(6) -0.010(6)
Cl6" 0.043(4) 0.045(4) 0.070(4) 0.001(4) -0.018(4) -0.017(4)
O1" 0.047(6) 0.063(7) 0.072(7) 0.004(6) -0.016(6) -0.013(7)
O2" 0.047(7) 0.057(7) 0.071(7) 0.008(6) -0.012(6) -0.021(6)
O3" 0.041(8) 0.042(8) 0.076(9) 0.010(8) -0.021(8) -0.020(8)
O4" 0.049(7) 0.038(7) 0.067(8) 0.008(7) -0.013(7) -0.024(7)

loop_
_atom_type_symbol
_atom_type_description
_atom_type_scat_dispersion_real
_atom_type_scat_dispersion_imag
_atom_type_scat_source
C C 0.0033 0.0016 'International Tables Vol C Tables 4.2.6.8 and 6.1.1.4'
H H 0.0000 0.0000 'International Tables Vol C Tables 4.2.6.8 and 6.1.1.4'
N N 0.0061 0.0033 'International Tables Vol C Tables 4.2.6.8 and 6.1.1.4'
O O 0.0106 0.0060 'International Tables Vol C Tables 4.2.6.8 and 6.1.1.4'
Cl Cl 0.1484 0.1585 'International Tables Vol C Tables 4.2.6.8 and 6.1.1.4'
Cu Cu 0.3201 1.2651 'International Tables Vol C Tables 4.2.6.8 and 6.1.1.4'

loop_
_geom_angle_atom_site_label_1
_geom_angle_atom_site_label_2
_geom_angle_atom_site_label_3
_geom_angle
N1 Cu1 N2 165.22(11)
N1 Cu1 N3 83.05(10)
N2 Cu1 N3 82.56(10)
N1 Cu1 Cl1 96.74(8)
N2 Cu1 Cl1 97.22(8)
N3 Cu1 Cl1 173.97(8)
C6 N1 C10 119.3(3)
C6 N1 Cu1 113.2(2)
C10 N1 Cu1 127.5(3)
C5 N2 C1 119.2(3)
C5 N2 Cu1 112.6(2)
C1 N2 Cu1 128.2(2)
C12 N3 C13 112.2(2)
C12 N3 C11 114.7(2)
C13 N3 C11 110.4(2)
C12 N3 Cu1 105.74(18)
C13 N3 Cu1 107.54(18)
C11 N3 Cu1 105.65(18)
N2 C1 C2 121.4(4)
N2 C1 H1 119.3
C2 C1 H1 119.3
C1 C2 C3 119.8(4)
C1 C2 H2 120.1
C3 C2 H2 120.1
C2 C3 C4 119.5(4)
C2 C3 H3 120.2
C4 C3 H3 120.2
C3 C4 C5 118.9(4)
C3 C4 H4 120.6
C5 C4 H4 120.6
N2 C5 C4 121.2(3)
N2 C5 C12 116.0(3)
C4 C5 C12 122.7(3)
N1 C6 C7 121.3(3)
N1 C6 C11 115.9(3)
C7 C6 C11 122.8(3)
C6 C7 C8 119.3(4)
C6 C7 H7 120.3
C8 C7 H7 120.3
C9 C8 C7 119.2(4)
C9 C8 H8 120.4
C7 C8 H8 120.4
C8 C9 C10 118.9(3)
C8 C9 H9 120.5
C10 C9 H9 120.5
N1 C10 C9 121.8(4)
N1 C10 H10 119.1
C9 C10 H10 119.1
N3 C11 C6 108.4(2)
N3 C11 H11A 110.0
C6 C11 H11A 110.0
N3 C11 H11B 110.0
C6 C11 H11B 110.0
H11A C11 H11B 108.4
N3 C12 C5 109.2(2)
N3 C12 H12A 109.8
C5 C12 H12A 109.8
N3 C12 H12B 109.8
C5 C12 H12B 109.8
H12A C12 H12B 108.3
N3 C13 C14 114.6(3)
N3 C13 H13A 108.6
C14 C13 H13A 108.6
N3 C13 H13B 108.6
C14 C13 H13B 108.6
H13A C13 H13B 107.6
C15' C14 C13 130.4(6)
C13 C14 C15 108.2(3)
C13 C14 H14A 110.0
C15 C14 H14A 110.0
C13 C14 H14B 110.0
C15 C14 H14B 110.0
H14A C14 H14B 108.4
C15' C14 H14C 104.7
C13 C14 H14C 104.7
C15' C14 H14D 104.7
C13 C14 H14D 104.7
H14C C14 H14D 105.7
C16 C15 C14 110.0(3)
C16 C15 Cl2 112.1(3)
C14 C15 Cl2 107.2(3)
C16 C15 H15 109.2
C14 C15 H15 109.2
Cl2 C15 H15 109.2
C15 C16 C17 117.6(3)
C15 C16 H16A 107.9
C17 C16 H16A 107.9
C15 C16 H16B 107.9
C17 C16 H16B 107.9
H16A C16 H16B 107.2
C16 C17 Cl4 112.3(3)
C16 C17 Cl3 114.1(3)
Cl4 C17 Cl3 107.9(2)
C16 C17 Cl5 108.0(3)
Cl4 C17 Cl5 107.6(2)
Cl3 C17 Cl5 106.6(2)
C16' C15' C14 97.1(8)
C16' C15' Cl2' 110.7(9)
C14 C15' Cl2' 107.2(7)
C16' C15' H15' 113.5
C14 C15' H15' 113.5
Cl2' C15' H15' 113.5
C17' C16' C15' 113.9(9)
C17' C16' H16C 108.8
C15' C16' H16C 108.8
C17' C16' H16D 108.8
C15' C16' H16D 108.8
H16C C16' H16D 107.7
C16' C17' Cl4' 108.3(9)
C16' C17' Cl3' 111.0(8)
Cl4' C17' Cl3' 109.0(9)
C16' C17' Cl5' 108.9(8)
Cl4' C17' Cl5' 109.4(8)
Cl3' C17' Cl5' 110.2(8)
O4 Cl6 O2 110.8(5)
O4 Cl6 O1 111.4(4)
O2 Cl6 O1 108.0(5)
O4 Cl6 O3 108.3(4)
O2 Cl6 O3 109.7(5)
O1 Cl6 O3 108.6(5)
O2' Cl6' O4' 112.0(10)
O2' Cl6' O3' 110.6(10)
O4' Cl6' O3' 108.3(10)
O2' Cl6' O1' 107.2(10)
O4' Cl6' O1' 106.7(10)
O3' Cl6' O1' 111.9(10)
O2" Cl6" O4" 113.4(12)
O2" Cl6" O3" 111.3(12)
O4" Cl6" O3" 108.4(11)
O2" Cl6" O1" 106.9(11)
O4" Cl6" O1" 106.9(11)
O3" Cl6" O1" 109.8(12)

loop_
_geom_bond_atom_site_label_1
_geom_bond_atom_site_label_2
_geom_bond_distance
Cu1 N1 1.982(3)
Cu1 N2 1.987(3)
Cu1 N3 2.027(2)
Cu1 Cl1 2.2519(8)
N1 C6 1.342(4)
N1 C10 1.346(4)
N2 C5 1.350(4)
N2 C1 1.353(4)
N3 C12 1.479(4)
N3 C13 1.489(4)
N3 C11 1.492(4)
C1 C2 1.367(5)
C1 H1 0.9500
C2 C3 1.375(6)
C2 H2 0.9500
C3 C4 1.375(5)
C3 H3 0.9500
C4 C5 1.390(5)
C4 H4 0.9500
C5 C12 1.496(4)
C6 C7 1.380(4)
C6 C11 1.504(4)
C7 C8 1.381(5)
C7 H7 0.9500
C8 C9 1.377(6)
C8 H8 0.9500
C9 C10 1.378(5)
C9 H9 0.9500
C10 H10 0.9500
C11 H11A 0.9900
C11 H11B 0.9900
C12 H12A 0.9900
C12 H12B 0.9900
C13 C14 1.530(4)
C13 H13A 0.9900
C13 H13B 0.9900
C14 C15' 1.527(10)
C14 C15 1.557(5)
C14 H14A 0.9900
C14 H14B 0.9900
C14 H14C 0.9900
C14 H14D 0.9900
C15 C16 1.512(5)
C15 Cl2 1.815(4)
C15 H15 1.0000
C16 C17 1.515(5)
C16 H16A 0.9900
C16 H16B 0.9900
C17 Cl4 1.771(5)
C17 Cl3 1.780(4)
C17 Cl5 1.800(4)
C15' C16' 1.526(10)
C15' Cl2' 1.807(10)
C15' H15' 1.0000
C16' C17' 1.509(10)
C16' H16C 0.9900
C16' H16D 0.9900
C17' Cl4' 1.758(9)
C17' Cl3' 1.774(9)
C17' Cl5' 1.790(10)
Cl6 O4 1.427(4)
Cl6 O2 1.429(5)
Cl6 O1 1.438(6)
Cl6 O3 1.442(4)
Cl6' O2' 1.424(8)
Cl6' O4' 1.429(8)
Cl6' O3' 1.434(8)
Cl6' O1' 1.449(9)
Cl6" O2" 1.427(9)
Cl6" O4" 1.429(8)
Cl6" O3" 1.436(8)
Cl6" O1" 1.444(9)

loop_
_geom_hbond_atom_site_label_D
_geom_hbond_atom_site_label_H
_geom_hbond_atom_site_label_A
_geom_hbond_site_symmetry_A
_geom_hbond_distance_DH
_geom_hbond_distance_HA
_geom_hbond_distance_DA
_geom_hbond_angle_DHA
C11 H11A Cl1 5_575 0.99 2.84 3.441(3) 119.8
C12 H12B Cl1 5_575 0.99 2.84 3.438(3) 119.5
C2 H2 O1 4_465 0.95 2.64 3.383(8) 135.5
C11 H11A O4 8_665 0.99 2.53 3.123(7) 118.0
C12 H12A O4 . 0.99 2.43 3.310(9) 148.2
C13 H13A O1 8_655 0.99 2.64 3.578(11) 157.4
C14 H14B O3 8_655 0.99 2.40 3.324(13) 154.4
C7 H7 O2' 8_665 0.95 2.64 3.14(3) 112.8
C12 H12A O4' . 0.99 2.37 3.32(2) 159.2
C14 H14C O3' 8_655 0.99 2.17 3.13(2) 162.6
C14 H14D O4' . 0.99 2.41 3.26(2) 143.3
C16' H16D O2' 8_655 0.99 2.32 3.28(3) 162.0
C7 H7 O2" 8_665 0.95 2.57 3.26(2) 129.8
C12 H12A O4" . 0.99 2.53 3.33(4) 137.6
C13 H13A O1" 8_655 0.99 2.45 3.33(2) 147.9
C2 H2 Cl4' 7_565 0.95 2.84 3.644(19) 143.0
C11 H11B Cl2' . 0.99 2.70 3.490(7) 137.0
C13 H13B Cl2 3 0.99 2.90 3.863(4) 165.0

_cod_database_fobs_code 2240872
